data_9000044
loop_
_publ_author_name
'Forman, S. A.'
'Peacock, M. A.'

_publ_section_title
;
 Crystal structure of rickardite, Cu4-xTe2
;
_journal_name_full 'American Mineralogist'
_journal_page_first 441
_journal_page_last 451
_journal_volume 34
_journal_year 1949
_chemical_formula_sum 'Cu1.4 Te'
_chemical_name_mineral Rickardite
_space_group_IT_number 129
_symmetry_space_group_name_Hall 'P 4ab 2ab -1ab'
_symmetry_space_group_name_H-M 'P 4/n m m :1'
_cell_angle_alpha 90
_cell_angle_beta 90
_cell_angle_gamma 90
_cell_length_a 3.98
_cell_length_b 3.98
_cell_length_c 6.12
_cell_formula_units_Z 2
_cell_volume 96.943
_database_code_amcsd 0000047
_exptl_crystal_density_diffrn 7.419
_cod_original_sg_symbol_H-M 'P 4/n m m'
_cod_database_code 9000044

loop_
_space_group_symop_operation_xyz
x,y,z
1/2-y,1/2-x,z
y,x,-z
y,-x,-z
1/2-y,1/2+x,z
x,-y,z
1/2-x,1/2+y,-z
1/2+x,1/2+y,-z
-x,-y,z
1/2+y,1/2+x,z
-y,-x,-z
-y,x,-z
1/2+y,1/2-x,z
-x,y,z
1/2+x,1/2-y,-z
1/2-x,1/2-y,-z

loop_
_atom_site_label
_atom_site_fract_x
_atom_site_fract_y
_atom_site_fract_z
_atom_site_occupancy
Cu1 0.00000 0.00000 0.00000 1.00000
Cu2 0.00000 0.50000 0.27000 0.40000
Te 0.00000 0.50000 0.71500 1.00000

loop_
_cod_related_entry_id
_cod_related_entry_database
_cod_related_entry_code
1 AMCSD 0000047
